data_4117658
loop_
_publ_author_name
'Soumya Sarkar'
'Kevin P. McGowan'
'Subramaniam Kuppuswamy'
'Ion Ghiviriga'
'Khalil A. Abboud'
'Adam S. Veige'

_publ_section_title
;
 An OCO3-Trianionic Pincer Tungsten(VI) Alkylidyne: Rational Design of a
 Highly Active Alkyne Polymerization Catalyst
;
_journal_name_full 'Journal of the American Chemical Society'
_journal_page_first 4509
_journal_page_last 4512
_journal_paper_doi 10.1021/ja2117975
_journal_volume 134
_journal_year 2012
_chemical_formula_sum 'C39 H52 O4 W'
_chemical_formula_weight 768.66
_chemical_name_systematic
; 

 ? 

;
_space_group_IT_number 33
_symmetry_cell_setting orthorhombic
_symmetry_space_group_name_Hall 'P 2c -2n'
_symmetry_space_group_name_H-M 'P n a 21'
_atom_sites_solution_hydrogens geom
_atom_sites_solution_primary direct
_atom_sites_solution_secondary difmap
_audit_creation_method SHELXL-97
_audit_update_record
;

2011-10-21 # Formatted by publCIF

;
_cell_angle_alpha 90.00
_cell_angle_beta 90.00
_cell_angle_gamma 90.00
_cell_formula_units_Z 4
_cell_length_a 16.6415(8)
_cell_length_b 11.6477(5)
_cell_length_c 18.3227(9)
_cell_measurement_reflns_used 9871
_cell_measurement_temperature 100(2)
_cell_measurement_theta_max 28.0
_cell_measurement_theta_min 2.0
_cell_volume 3551.6(3)
_computing_cell_refinement 'Bruker APEX2'
_computing_data_collection 'Bruker APEX2 (Bruker, 2008)'
_computing_data_reduction 'Bruker SAINT (Bruker, 2008)'
_computing_molecular_graphics 'Bruker SHELXTL'
_computing_publication_material 'Bruker SHELXTL'
_computing_structure_refinement 'Bruker SHELXTL'
_computing_structure_solution 'Bruker SHELXTL (Bruker, 2008)'
_diffrn_ambient_temperature 100(2)
_diffrn_measured_fraction_theta_full 1.000
_diffrn_measured_fraction_theta_max 1.000
_diffrn_measurement_device_type 'Bruker APEX-II DUO'
_diffrn_measurement_method 'phi and omega scans'
_diffrn_radiation_monochromator 'multi-layered mirror'
_diffrn_radiation_source 'fine-focus sealed tube'
_diffrn_radiation_type MoK\a
_diffrn_radiation_wavelength 0.71073
_diffrn_reflns_av_R_equivalents 0.0550
_diffrn_reflns_av_sigmaI/netI 0.0346
_diffrn_reflns_limit_h_max 20
_diffrn_reflns_limit_h_min -21
_diffrn_reflns_limit_k_max 15
_diffrn_reflns_limit_k_min -15
_diffrn_reflns_limit_l_max 23
_diffrn_reflns_limit_l_min -23
_diffrn_reflns_number 53295
_diffrn_reflns_theta_full 27.50
_diffrn_reflns_theta_max 27.50
_diffrn_reflns_theta_min 2.07
_diffrn_standards_decay_% <1
_diffrn_standards_interval_count 0
_diffrn_standards_interval_time 0
_diffrn_standards_number 0
_exptl_absorpt_coefficient_mu 3.290
_exptl_absorpt_correction_T_max 0.9371
_exptl_absorpt_correction_T_min 0.5843
_exptl_absorpt_correction_type numerical
_exptl_absorpt_process_details 'based on measured indexed crystal faces, Bruker SHELXTL  v6.14 (Bruker 2008)'
_exptl_crystal_colour needles
_exptl_crystal_density_diffrn 1.438
_exptl_crystal_description red
_exptl_crystal_F_000 1568
_exptl_crystal_size_max 0.18
_exptl_crystal_size_mid 0.14
_exptl_crystal_size_min 0.02
_refine_diff_density_max 2.145
_refine_diff_density_min -0.946
_refine_diff_density_rms 0.086
_refine_ls_abs_structure_details 'Flack H D (1983), Acta Cryst. A39, 876-881'
_refine_ls_abs_structure_Flack -0.015(5)
_refine_ls_extinction_method none
_refine_ls_goodness_of_fit_ref 0.952
_refine_ls_hydrogen_treatment constr
_refine_ls_matrix_type full
_refine_ls_number_parameters 406
_refine_ls_number_reflns 8159
_refine_ls_number_restraints 1
_refine_ls_restrained_S_all 0.952
_refine_ls_R_factor_all 0.0282
_refine_ls_R_factor_gt 0.0218
_refine_ls_shift/su_max 0.003
_refine_ls_shift/su_mean 0.000
_refine_ls_structure_factor_coef Fsqd
_refine_ls_weighting_details 'calc w=1/[\s^2^(Fo^2^)+(0.0258P)^2^] where P=(Fo^2^+2Fc^2^)/3'
_refine_ls_weighting_scheme calc
_refine_ls_wR_factor_gt 0.0469
_refine_ls_wR_factor_ref 0.0485
_reflns_number_gt 7035
_reflns_number_total 8159
_reflns_threshold_expression I>2\s(I)
_cod_data_source_file ja2117975_si_002_3.cif
_cod_data_source_block ss77
_cod_database_code 4117658

loop_
_symmetry_equiv_pos_as_xyz
'x, y, z'
'-x, -y, z+1/2'
'-x+1/2, y+1/2, z+1/2'
'x+1/2, -y+1/2, z'

loop_
_atom_site_label
_atom_site_type_symbol
_atom_site_fract_x
_atom_site_fract_y
_atom_site_fract_z
_atom_site_U_iso_or_equiv
_atom_site_adp_type
_atom_site_occupancy
_atom_site_symmetry_multiplicity
_atom_site_calc_flag
_atom_site_refinement_flags
W1 W 0.270279(6) 0.628522(8) 0.248373(13) 0.01221(3) Uani 1 1 d .
O1 O 0.27556(14) 0.78734(19) 0.27869(12) 0.0149(5) Uani 1 1 d .
O2 O 0.23659(14) 0.50526(19) 0.18367(12) 0.0150(5) Uani 1 1 d .
O3 O 0.16969(15) 0.60567(19) 0.32297(12) 0.0183(5) Uani 1 1 d .
O4 O 0.16537(14) 0.72271(18) 0.17381(12) 0.0157(5) Uani 1 1 d .
C1 C 0.3477(2) 0.6811(3) 0.16187(17) 0.0134(7) Uani 1 1 d .
C2 C 0.3652(2) 0.6012(3) 0.10466(18) 0.0156(7) Uani 1 1 d .
C3 C 0.3943(2) 0.6395(3) 0.03773(18) 0.0193(7) Uani 1 1 d .
H3 H 0.4041 0.5855 -0.0001 0.023 Uiso 1 1 calc R
C4 C 0.4090(2) 0.7546(3) 0.02541(18) 0.0217(8) Uani 1 1 d .
H4 H 0.4249 0.7804 -0.0216 0.026 Uiso 1 1 calc R
C5 C 0.4005(2) 0.8318(3) 0.08210(18) 0.0198(8) Uani 1 1 d .
H5 H 0.4133 0.9103 0.0742 0.024 Uiso 1 1 calc R
C6 C 0.3733(2) 0.7968(3) 0.15128(17) 0.0144(7) Uani 1 1 d .
C7 C 0.3755(2) 0.8842(3) 0.21177(18) 0.0146(7) Uani 1 1 d .
C8 C 0.4273(2) 0.9794(3) 0.20670(18) 0.0173(7) Uani 1 1 d .
H8 H 0.4611 0.9872 0.1652 0.021 Uiso 1 1 calc R
C9 C 0.4298(2) 1.0615(3) 0.2608(2) 0.0222(10) Uani 1 1 d .
H9 H 0.4636 1.1268 0.2555 0.027 Uiso 1 1 calc R
C10 C 0.3830(2) 1.0488(3) 0.3229(2) 0.0212(8) Uani 1 1 d .
H10 H 0.3857 1.1057 0.3599 0.025 Uiso 1 1 calc R
C11 C 0.3324(2) 0.9552(3) 0.33248(18) 0.0174(7) Uani 1 1 d .
C12 C 0.3288(2) 0.8738(3) 0.27466(17) 0.0141(7) Uani 1 1 d .
C13 C 0.2817(2) 0.9386(3) 0.40165(19) 0.0205(8) Uani 1 1 d .
C14 C 0.3051(3) 0.8255(3) 0.43998(19) 0.0271(9) Uani 1 1 d .
H14A H 0.2695 0.8128 0.4818 0.041 Uiso 1 1 calc R
H14B H 0.3608 0.8304 0.4569 0.041 Uiso 1 1 calc R
H14C H 0.2997 0.7616 0.4056 0.041 Uiso 1 1 calc R
C15 C 0.1922(2) 0.9392(3) 0.38416(19) 0.0241(8) Uani 1 1 d .
H15A H 0.1775 1.0133 0.3626 0.036 Uiso 1 1 calc R
H15B H 0.1614 0.9273 0.4291 0.036 Uiso 1 1 calc R
H15C H 0.1801 0.8775 0.3495 0.036 Uiso 1 1 calc R
C16 C 0.2971(3) 1.0361(4) 0.4570(2) 0.031(1) Uani 1 1 d .
H16A H 0.2818 1.1098 0.4352 0.047 Uiso 1 1 calc R
H16B H 0.3543 1.0378 0.4698 0.047 Uiso 1 1 calc R
H16C H 0.2651 1.0227 0.5011 0.047 Uiso 1 1 calc R
C17 C 0.3536(2) 0.4753(3) 0.11341(18) 0.0165(7) Uani 1 1 d .
C18 C 0.2878(2) 0.4296(3) 0.15128(18) 0.0150(7) Uani 1 1 d .
C19 C 0.2716(2) 0.3107(3) 0.15352(19) 0.0181(7) Uani 1 1 d .
C20 C 0.3289(2) 0.2389(3) 0.12216(19) 0.0223(8) Uani 1 1 d .
H20 H 0.3211 0.1582 0.1242 0.027 Uiso 1 1 calc R
C21 C 0.3972(2) 0.2818(3) 0.08790(19) 0.0220(8) Uani 1 1 d .
H21 H 0.4358 0.2305 0.0679 0.026 Uiso 1 1 calc R
C22 C 0.4088(2) 0.3989(3) 0.08303(18) 0.0199(8) Uani 1 1 d .
H22 H 0.4550 0.4278 0.0587 0.024 Uiso 1 1 calc R
C23 C 0.1946(2) 0.2623(3) 0.1889(2) 0.0208(8) Uani 1 1 d .
C24 C 0.1203(2) 0.3147(3) 0.1526(2) 0.0259(9) Uani 1 1 d .
H24A H 0.1227 0.3014 0.0998 0.039 Uiso 1 1 calc R
H24B H 0.1189 0.3975 0.1622 0.039 Uiso 1 1 calc R
H24C H 0.0718 0.2788 0.1725 0.039 Uiso 1 1 calc R
C25 C 0.1935(3) 0.2879(3) 0.27158(19) 0.0273(9) Uani 1 1 d .
H25A H 0.2004 0.3705 0.2795 0.041 Uiso 1 1 calc R
H25B H 0.2374 0.2462 0.2954 0.041 Uiso 1 1 calc R
H25C H 0.1421 0.2631 0.2923 0.041 Uiso 1 1 calc R
C26 C 0.1898(3) 0.1315(3) 0.1803(2) 0.0349(10) Uani 1 1 d .
H26A H 0.1419 0.1028 0.2055 0.052 Uiso 1 1 calc R
H26B H 0.2379 0.0962 0.2015 0.052 Uiso 1 1 calc R
H26C H 0.1865 0.1120 0.1283 0.052 Uiso 1 1 calc R
C27 C 0.3490(2) 0.5597(3) 0.29526(17) 0.0154(7) Uani 1 1 d .
C28 C 0.4207(2) 0.5036(3) 0.32800(19) 0.0208(8) Uani 1 1 d .
C29 C 0.4365(3) 0.5490(4) 0.4055(2) 0.0403(11) Uani 1 1 d .
H29A H 0.4388 0.6330 0.4046 0.060 Uiso 1 1 calc R
H29B H 0.4877 0.5185 0.4234 0.060 Uiso 1 1 calc R
H29C H 0.3930 0.5242 0.4379 0.060 Uiso 1 1 calc R
C30 C 0.4931(2) 0.5327(4) 0.2797(2) 0.0363(11) Uani 1 1 d .
H30A H 0.4870 0.4954 0.2321 0.054 Uiso 1 1 calc R
H30B H 0.5425 0.5053 0.3031 0.054 Uiso 1 1 calc R
H30C H 0.4963 0.6161 0.2729 0.054 Uiso 1 1 calc R
C31 C 0.4099(3) 0.3731(3) 0.3309(3) 0.0447(12) Uani 1 1 d .
H31A H 0.3657 0.3542 0.3642 0.067 Uiso 1 1 calc R
H31B H 0.4595 0.3374 0.3485 0.067 Uiso 1 1 calc R
H31C H 0.3974 0.3443 0.2820 0.067 Uiso 1 1 calc R
C32 C 0.0876(2) 0.6531(3) 0.3133(2) 0.0247(8) Uani 1 1 d .
H32A H 0.0576 0.6083 0.2763 0.030 Uiso 1 1 calc R
H32B H 0.0902 0.7341 0.2971 0.030 Uiso 1 1 calc R
C33 C 0.0474(3) 0.6445(3) 0.3864(2) 0.0323(10) Uani 1 1 d .
H33A H -0.0113 0.6332 0.3813 0.039 Uiso 1 1 calc R
H33B H 0.0577 0.7137 0.4164 0.039 Uiso 1 1 calc R
C34 C 0.0877(3) 0.5389(4) 0.4191(2) 0.0339(10) Uani 1 1 d .
H34A H 0.0829 0.5384 0.4730 0.041 Uiso 1 1 calc R
H34B H 0.0641 0.4673 0.3994 0.041 Uiso 1 1 calc R
C35 C 0.1744(2) 0.5524(3) 0.39552(19) 0.0266(9) Uani 1 1 d .
H35A H 0.2042 0.6022 0.4300 0.032 Uiso 1 1 calc R
H35B H 0.2015 0.4768 0.3929 0.032 Uiso 1 1 calc R
C36 C 0.1271(3) 0.6714(3) 0.1109(2) 0.0267(9) Uani 1 1 d .
H36A H 0.0726 0.6439 0.1235 0.032 Uiso 1 1 calc R
H36B H 0.1591 0.6057 0.0927 0.032 Uiso 1 1 calc R
C37 C 0.1228(3) 0.7644(3) 0.05403(19) 0.0261(9) Uani 1 1 d .
H37A H 0.0788 0.7503 0.0187 0.031 Uiso 1 1 calc R
H37B H 0.1742 0.7725 0.0274 0.031 Uiso 1 1 calc R
C38 C 0.1057(3) 0.8688(3) 0.1015(2) 0.0272(9) Uani 1 1 d .
H38A H 0.0487 0.8712 0.1171 0.033 Uiso 1 1 calc R
H38B H 0.1192 0.9411 0.0760 0.033 Uiso 1 1 calc R
C39 C 0.1616(2) 0.8472(3) 0.16591(19) 0.0194(8) Uani 1 1 d .
H39A H 0.2157 0.8791 0.1561 0.023 Uiso 1 1 calc R
H39B H 0.1401 0.8831 0.2108 0.023 Uiso 1 1 calc R

loop_
_atom_site_aniso_label
_atom_site_aniso_U_11
_atom_site_aniso_U_22
_atom_site_aniso_U_33
_atom_site_aniso_U_23
_atom_site_aniso_U_13
_atom_site_aniso_U_12
W1 0.01459(6) 0.01089(5) 0.01116(5) -0.00011(11) 0.00050(12) -0.00024(5)
O1 0.0195(13) 0.0115(11) 0.0138(10) -0.0040(8) 0.0012(9) -0.0029(10)
O2 0.0191(13) 0.0093(11) 0.0165(12) -0.0019(9) 0.0008(10) -0.0029(10)
O3 0.0194(14) 0.0214(12) 0.0141(11) 0.0027(10) -0.0004(10) 0.0017(10)
O4 0.0227(14) 0.0118(11) 0.0125(11) -0.0036(9) -0.0027(10) -0.0008(10)
C1 0.0120(18) 0.0146(16) 0.0137(16) 0.0004(13) -0.0025(13) 0.0022(14)
C2 0.0121(18) 0.0176(17) 0.0173(16) -0.0013(13) -0.0011(13) -0.0011(14)
C3 0.0213(19) 0.0225(19) 0.0139(15) -0.0053(13) 0.0003(14) -0.0012(15)
C4 0.029(2) 0.0255(19) 0.0106(16) 0.0018(14) 0.0014(15) -0.0046(17)
C5 0.026(2) 0.0162(16) 0.0175(17) 0.0022(13) -0.0003(15) -0.0038(15)
C6 0.0150(18) 0.0161(16) 0.0123(15) 0.0003(13) -0.0007(14) 0.0015(14)
C7 0.0163(19) 0.0111(16) 0.0163(16) -0.0008(13) -0.0009(15) -0.0006(15)
C8 0.0185(19) 0.0177(17) 0.0157(17) 0.0011(13) 0.0001(14) -0.0021(15)
C9 0.0217(18) 0.0158(15) 0.029(3) -0.0025(16) -0.0010(16) -0.0049(13)
C10 0.024(2) 0.0187(17) 0.0208(18) -0.0090(14) -0.0005(16) -0.0013(16)
C11 0.0172(19) 0.0192(17) 0.0159(17) -0.0035(13) -0.0032(14) -0.0007(15)
C12 0.0137(18) 0.0130(15) 0.0156(14) 0.0000(12) -0.0028(13) 0.0019(15)
C13 0.023(2) 0.0236(18) 0.0152(17) -0.0083(14) 0.0016(15) -0.0029(15)
C14 0.034(2) 0.034(2) 0.0133(17) -0.0005(15) -0.0006(17) 0.000(2)
C15 0.024(2) 0.027(2) 0.0215(18) -0.0084(15) 0.0033(17) -0.0031(18)
C16 0.028(2) 0.039(2) 0.026(2) -0.0192(18) 0.0055(17) -0.008(2)
C17 0.0190(19) 0.0183(17) 0.0123(15) -0.0047(13) -0.0044(14) -0.0001(15)
C18 0.017(2) 0.0147(16) 0.0139(16) -0.0011(13) -0.0054(13) 0.0026(13)
C19 0.021(2) 0.0145(16) 0.0193(17) 0.0000(13) -0.0037(16) -0.0008(16)
C20 0.030(2) 0.0125(16) 0.0247(19) -0.0039(14) -0.0034(16) 0.0041(15)
C21 0.022(2) 0.0198(18) 0.0239(19) -0.0068(15) -0.0024(16) 0.0081(16)
C22 0.020(2) 0.0213(18) 0.0185(17) -0.0035(14) -0.0006(15) -0.0007(15)
C23 0.025(2) 0.0171(18) 0.021(2) -0.0008(15) 0.0007(17) -0.0025(17)
C24 0.023(2) 0.025(2) 0.029(2) 0.0007(16) 0.0017(17) -0.0057(17)
C25 0.038(2) 0.0216(18) 0.022(2) 0.0017(14) 0.0021(18) -0.0105(19)
C26 0.040(3) 0.0162(19) 0.049(2) -0.0039(18) 0.006(2) -0.0078(19)
C27 0.0156(18) 0.0155(16) 0.0151(16) -0.0009(13) 0.0064(14) -0.0065(14)
C28 0.027(2) 0.0198(17) 0.0158(17) -0.0004(14) -0.0056(15) 0.0015(16)
C29 0.047(3) 0.047(3) 0.027(2) -0.0037(19) -0.017(2) 0.012(2)
C30 0.020(2) 0.054(3) 0.035(2) 0.0056(19) -0.0031(18) 0.005(2)
C31 0.046(3) 0.021(2) 0.067(3) 0.005(2) -0.025(3) 0.004(2)
C32 0.019(2) 0.030(2) 0.025(2) 0.0040(16) 0.0028(16) 0.0008(16)
C33 0.027(2) 0.034(2) 0.036(2) 0.0052(18) 0.0129(19) 0.0044(19)
C34 0.035(3) 0.035(2) 0.032(2) 0.0121(18) 0.0092(19) 0.001(2)
C35 0.035(2) 0.028(2) 0.0173(18) 0.0092(15) 0.0041(17) 0.0031(18)
C36 0.040(3) 0.0201(18) 0.0198(18) -0.0068(15) -0.0141(18) -0.0014(18)
C37 0.035(2) 0.026(2) 0.0168(17) -0.0029(15) -0.0048(17) 0.0045(18)
C38 0.037(2) 0.0177(18) 0.0266(19) -0.0030(16) -0.0121(17) 0.0063(18)
C39 0.023(2) 0.0122(16) 0.0232(18) -0.0029(13) -0.0049(15) 0.0025(14)

loop_
_atom_type_symbol
_atom_type_description
_atom_type_scat_dispersion_real
_atom_type_scat_dispersion_imag
_atom_type_scat_source
C C 0.0033 0.0016 'International Tables Vol C Tables 4.2.6.8 and 6.1.1.4'
H H 0.0000 0.0000 'International Tables Vol C Tables 4.2.6.8 and 6.1.1.4'
O O 0.0106 0.0060 'International Tables Vol C Tables 4.2.6.8 and 6.1.1.4'
W W -0.8490 6.8722 'International Tables Vol C Tables 4.2.6.8 and 6.1.1.4'

loop_
_geom_angle_atom_site_label_1
_geom_angle_atom_site_label_2
_geom_angle_atom_site_label_3
_geom_angle
C27 W1 O1 105.17(13)
C27 W1 O2 100.14(13)
O1 W1 O2 153.47(10)
C27 W1 C1 92.53(14)
O1 W1 C1 84.91(11)
O2 W1 C1 86.17(11)
C27 W1 O3 102.13(12)
O1 W1 O3 88.37(9)
O2 W1 O3 94.06(9)
C1 W1 O3 165.05(10)
C27 W1 O4 175.66(12)
O1 W1 O4 76.49(8)
O2 W1 O4 77.71(8)
C1 W1 O4 83.59(10)
O3 W1 O4 81.86(8)
C12 O1 W1 137.0(2)
C18 O2 W1 124.2(2)
C35 O3 C32 108.3(3)
C35 O3 W1 125.4(2)
C32 O3 W1 125.94(19)
C36 O4 C39 108.2(2)
C36 O4 W1 124.6(2)
C39 O4 W1 121.74(19)
C6 C1 C2 117.0(3)
C6 C1 W1 123.6(2)
C2 C1 W1 118.7(2)
C3 C2 C1 120.5(3)
C3 C2 C17 117.1(3)
C1 C2 C17 122.4(3)
C4 C3 C2 121.1(3)
C4 C3 H3 119.5
C2 C3 H3 119.5
C5 C4 C3 119.4(3)
C5 C4 H4 120.3
C3 C4 H4 120.3
C4 C5 C6 121.5(3)
C4 C5 H5 119.2
C6 C5 H5 119.2
C5 C6 C1 119.5(3)
C5 C6 C7 117.4(3)
C1 C6 C7 123.1(3)
C12 C7 C8 117.7(3)
C12 C7 C6 122.4(3)
C8 C7 C6 119.9(3)
C9 C8 C7 121.2(3)
C9 C8 H8 119.4
C7 C8 H8 119.4
C8 C9 C10 119.9(3)
C8 C9 H9 120.1
C10 C9 H9 120.1
C9 C10 C11 121.9(3)
C9 C10 H10 119.0
C11 C10 H10 119.0
C10 C11 C12 117.0(3)
C10 C11 C13 122.5(3)
C12 C11 C13 120.5(3)
O1 C12 C7 118.6(3)
O1 C12 C11 119.1(3)
C7 C12 C11 122.2(3)
C15 C13 C11 111.3(3)
C15 C13 C14 110.3(3)
C11 C13 C14 110.2(3)
C15 C13 C16 107.3(3)
C11 C13 C16 111.0(3)
C14 C13 C16 106.7(3)
C13 C14 H14A 109.5
C13 C14 H14B 109.5
H14A C14 H14B 109.5
C13 C14 H14C 109.5
H14A C14 H14C 109.5
H14B C14 H14C 109.5
C13 C15 H15A 109.5
C13 C15 H15B 109.5
H15A C15 H15B 109.5
C13 C15 H15C 109.5
H15A C15 H15C 109.5
H15B C15 H15C 109.5
C13 C16 H16A 109.5
C13 C16 H16B 109.5
H16A C16 H16B 109.5
C13 C16 H16C 109.5
H16A C16 H16C 109.5
H16B C16 H16C 109.5
C22 C17 C18 118.0(3)
C22 C17 C2 120.0(3)
C18 C17 C2 122.0(3)
O2 C18 C17 117.3(3)
O2 C18 C19 120.1(3)
C17 C18 C19 122.5(3)
C20 C19 C18 116.4(3)
C20 C19 C23 121.6(3)
C18 C19 C23 122.0(3)
C21 C20 C19 122.1(3)
C21 C20 H20 119.0
C19 C20 H20 119.0
C22 C21 C20 119.9(3)
C22 C21 H21 120.1
C20 C21 H21 120.1
C21 C22 C17 120.8(3)
C21 C22 H22 119.6
C17 C22 H22 119.6
C24 C23 C26 108.0(3)
C24 C23 C19 110.0(3)
C26 C23 C19 111.3(3)
C24 C23 C25 109.9(3)
C26 C23 C25 107.0(3)
C19 C23 C25 110.6(3)
C23 C24 H24A 109.5
C23 C24 H24B 109.5
H24A C24 H24B 109.5
C23 C24 H24C 109.5
H24A C24 H24C 109.5
H24B C24 H24C 109.5
C23 C25 H25A 109.5
C23 C25 H25B 109.5
H25A C25 H25B 109.5
C23 C25 H25C 109.5
H25A C25 H25C 109.5
H25B C25 H25C 109.5
C23 C26 H26A 109.5
C23 C26 H26B 109.5
H26A C26 H26B 109.5
C23 C26 H26C 109.5
H26A C26 H26C 109.5
H26B C26 H26C 109.5
C28 C27 W1 174.0(3)
C27 C28 C31 110.8(3)
C27 C28 C30 107.5(3)
C31 C28 C30 109.4(4)
C27 C28 C29 111.0(3)
C31 C28 C29 109.2(3)
C30 C28 C29 108.9(3)
C28 C29 H29A 109.5
C28 C29 H29B 109.5
H29A C29 H29B 109.5
C28 C29 H29C 109.5
H29A C29 H29C 109.5
H29B C29 H29C 109.5
C28 C30 H30A 109.5
C28 C30 H30B 109.5
H30A C30 H30B 109.5
C28 C30 H30C 109.5
H30A C30 H30C 109.5
H30B C30 H30C 109.5
C28 C31 H31A 109.5
C28 C31 H31B 109.5
H31A C31 H31B 109.5
C28 C31 H31C 109.5
H31A C31 H31C 109.5
H31B C31 H31C 109.5
O3 C32 C33 106.1(3)
O3 C32 H32A 110.5
C33 C32 H32A 110.5
O3 C32 H32B 110.5
C33 C32 H32B 110.5
H32A C32 H32B 108.7
C32 C33 C34 102.1(3)
C32 C33 H33A 111.3
C34 C33 H33A 111.3
C32 C33 H33B 111.3
C34 C33 H33B 111.3
H33A C33 H33B 109.2
C35 C34 C33 102.9(3)
C35 C34 H34A 111.2
C33 C34 H34A 111.2
C35 C34 H34B 111.2
C33 C34 H34B 111.2
H34A C34 H34B 109.1
O3 C35 C34 104.6(3)
O3 C35 H35A 110.8
C34 C35 H35A 110.8
O3 C35 H35B 110.8
C34 C35 H35B 110.8
H35A C35 H35B 108.9
O4 C36 C37 106.0(3)
O4 C36 H36A 110.5
C37 C36 H36A 110.5
O4 C36 H36B 110.5
C37 C36 H36B 110.5
H36A C36 H36B 108.7
C36 C37 C38 100.8(3)
C36 C37 H37A 111.6
C38 C37 H37A 111.6
C36 C37 H37B 111.6
C38 C37 H37B 111.6
H37A C37 H37B 109.4
C37 C38 C39 101.3(3)
C37 C38 H38A 111.5
C39 C38 H38A 111.5
C37 C38 H38B 111.5
C39 C38 H38B 111.5
H38A C38 H38B 109.3
O4 C39 C38 105.5(3)
O4 C39 H39A 110.6
C38 C39 H39A 110.6
O4 C39 H39B 110.6
C38 C39 H39B 110.6
H39A C39 H39B 108.8

loop_
_geom_bond_atom_site_label_1
_geom_bond_atom_site_label_2
_geom_bond_distance
W1 C27 1.759(4)
W1 O1 1.933(2)
W1 O2 1.945(2)
W1 C1 2.132(3)
W1 O3 2.177(2)
W1 O4 2.473(2)
O1 C12 1.343(4)
O2 C18 1.362(4)
O3 C35 1.469(4)
O3 C32 1.484(4)
O4 C36 1.446(4)
O4 C39 1.459(4)
C1 C6 1.427(4)
C1 C2 1.432(4)
C2 C3 1.391(5)
C2 C17 1.488(4)
C3 C4 1.382(5)
C3 H3 0.9500
C4 C5 1.381(5)
C4 H4 0.9500
C5 C6 1.406(5)
C5 H5 0.9500
C6 C7 1.505(4)
C7 C12 1.395(4)
C7 C8 1.408(5)
C8 C9 1.378(5)
C8 H8 0.9500
C9 C10 1.387(5)
C9 H9 0.9500
C10 C11 1.389(5)
C10 H10 0.9500
C11 C12 1.423(4)
C11 C13 1.534(5)
C13 C15 1.524(5)
C13 C14 1.542(5)
C13 C16 1.545(5)
C14 H14A 0.9800
C14 H14B 0.9800
C14 H14C 0.9800
C15 H15A 0.9800
C15 H15B 0.9800
C15 H15C 0.9800
C16 H16A 0.9800
C16 H16B 0.9800
C16 H16C 0.9800
C17 C22 1.395(5)
C17 C18 1.401(5)
C18 C19 1.412(5)
C19 C20 1.393(5)
C19 C23 1.542(5)
C20 C21 1.391(5)
C20 H20 0.9500
C21 C22 1.381(5)
C21 H21 0.9500
C22 H22 0.9500
C23 C24 1.532(5)
C23 C26 1.534(5)
C23 C25 1.544(6)
C24 H24A 0.9800
C24 H24B 0.9800
C24 H24C 0.9800
C25 H25A 0.9800
C25 H25B 0.9800
C25 H25C 0.9800
C26 H26A 0.9800
C26 H26B 0.9800
C26 H26C 0.9800
C27 C28 1.488(5)
C28 C31 1.532(5)
C28 C30 1.534(5)
C28 C29 1.537(5)
C29 H29A 0.9800
C29 H29B 0.9800
C29 H29C 0.9800
C30 H30A 0.9800
C30 H30B 0.9800
C30 H30C 0.9800
C31 H31A 0.9800
C31 H31B 0.9800
C31 H31C 0.9800
C32 C33 1.501(5)
C32 H32A 0.9900
C32 H32B 0.9900
C33 C34 1.523(5)
C33 H33A 0.9900
C33 H33B 0.9900
C34 C35 1.514(5)
C34 H34A 0.9900
C34 H34B 0.9900
C35 H35A 0.9900
C35 H35B 0.9900
C36 C37 1.504(5)
C36 H36A 0.9900
C36 H36B 0.9900
C37 C38 1.522(5)
C37 H37A 0.9900
C37 H37B 0.9900
C38 C39 1.524(5)
C38 H38A 0.9900
C38 H38B 0.9900
C39 H39A 0.9900
C39 H39B 0.9900
